data_4086954
loop_
_publ_author_name
'Esteruelas, Miguel A.'
'L\'opez, Ana M.'
'O\~nate, Enrique'
'San-Torcuato, Ainhoa'
'Tsai, Jui-Yi'
'Xia, Chuanjun'

_publ_section_title
;
 Formation of Dinuclear Iridium Complexes by NHC-Supported C--H Bond
 Activation
;
_journal_issue 3
_journal_name_full Organometallics
_journal_page_first 699
_journal_paper_doi 10.1021/acs.organomet.6b00891
_journal_volume 36
_journal_year 2017
_chemical_formula_moiety '2(C50 H100 Ir2 N4 P4), C7 H8'
_chemical_formula_sum 'C53.5 H104 Ir2 N4 P4'
_chemical_formula_weight 1311.69
_chemical_name_systematic
; 
 ? 
;
_space_group_IT_number 2
_symmetry_cell_setting triclinic
_symmetry_space_group_name_Hall '-P 1'
_symmetry_space_group_name_H-M 'P -1'
_atom_sites_solution_hydrogens geom
_atom_sites_solution_primary direct
_atom_sites_solution_secondary difmap
_audit_creation_method SHELXL-97
_cell_angle_alpha 107.101(3)
_cell_angle_beta 94.717(3)
_cell_angle_gamma 113.622(2)
_cell_formula_units_Z 2
_cell_length_a 12.671(2)
_cell_length_b 13.823(2)
_cell_length_c 19.540(5)
_cell_measurement_reflns_used 7761
_cell_measurement_temperature 150(2)
_cell_measurement_theta_max 27
_cell_measurement_theta_min 2
_cell_volume 2917.8(10)
_computing_cell_refinement 'SAINT+ v. 7.56a (Bruker AXS, 2008)'
_computing_data_collection 'apex2 v. 7.0 (Bruker AXS, 2009)'
_computing_data_reduction 'SAINT+ v. 7.56a (Bruker AXS, 2008)'
_computing_molecular_graphics 'XP, SHELXTL v. 6.14 (Bruker, 2000)'
_computing_publication_material 'XCIF, SHELXTL v. 6.14 (Bruker, 2000)'
_computing_structure_refinement 'SHELXL-97 (Sheldrick, 1997)'
_computing_structure_solution 'SHELXS-97 (Sheldrick, 1990)'
_diffrn_ambient_temperature 150(2)
_diffrn_detector_area_resol_mean 8.33
_diffrn_measured_fraction_theta_full 0.992
_diffrn_measured_fraction_theta_max 0.894
_diffrn_measurement_device_type 'Bruker APEX DUO system'
_diffrn_measurement_method '\w rotations with narrow frames'
_diffrn_radiation_monochromator graphite
_diffrn_radiation_source 'fine-focus sealed tube'
_diffrn_radiation_type MoK\a
_diffrn_radiation_wavelength 0.71073
_diffrn_reflns_av_R_equivalents 0.0435
_diffrn_reflns_av_sigmaI/netI 0.0656
_diffrn_reflns_limit_h_max 16
_diffrn_reflns_limit_h_min -17
_diffrn_reflns_limit_k_max 18
_diffrn_reflns_limit_k_min -19
_diffrn_reflns_limit_l_max 26
_diffrn_reflns_limit_l_min -26
_diffrn_reflns_number 32370
_diffrn_reflns_theta_full 27.50
_diffrn_reflns_theta_max 29.62
_diffrn_reflns_theta_min 1.68
_diffrn_standards_decay_% 0
_exptl_absorpt_coefficient_mu 4.702
_exptl_absorpt_correction_T_max 0.862
_exptl_absorpt_correction_T_min 0.659
_exptl_absorpt_correction_type multi-scan
_exptl_absorpt_process_details
;
Absorption correction performed with SADABS program. This is based on the
method of Blessing: Blessing, R. H., Acta Crystallogr., Sect. A 1995, 51, 33.

SADABS: Area-Detector Absorption Correction. Bruker-AXS 
within SAINT+ package, v. 6.1 (2000).
;
_exptl_crystal_colour colourless
_exptl_crystal_density_diffrn 1.493
_exptl_crystal_density_method 'not measured'
_exptl_crystal_description 'irregular block'
_exptl_crystal_F_000 1334
_exptl_crystal_size_max 0.18
_exptl_crystal_size_mid 0.05
_exptl_crystal_size_min 0.05
_refine_diff_density_max 1.354
_refine_diff_density_min -1.278
_refine_diff_density_rms 0.141
_refine_ls_extinction_method none
_refine_ls_goodness_of_fit_ref 0.980
_refine_ls_hydrogen_treatment mixed
_refine_ls_matrix_type full
_refine_ls_number_parameters 589
_refine_ls_number_reflns 14710
_refine_ls_number_restraints 7
_refine_ls_restrained_S_all 0.984
_refine_ls_R_factor_all 0.0571
_refine_ls_R_factor_gt 0.0366
_refine_ls_shift/su_max 0.004
_refine_ls_shift/su_mean 0.000
_refine_ls_structure_factor_coef Fsqd
_refine_ls_weighting_details 'calc w=1/[\s^2^(Fo^2^)+(0.0282P)^2^+0.0000P] where P=(Fo^2^+2Fc^2^)/3'
_refine_ls_weighting_scheme calc
_refine_ls_wR_factor_gt 0.0725
_refine_ls_wR_factor_ref 0.0804
_reflns_number_gt 10789
_reflns_number_total 14710
_reflns_threshold_expression >2sigma(I)
_cod_data_source_file om6b00891_si_002.cif
_cod_data_source_block 2-enriquen102
_cod_depositor_comments 'Adding full bibliography for 4086954--4086957.cif.'
_cod_original_sg_symbol_H-M P-1
_cod_original_formula_sum 'C53.50 H104 Ir2 N4 P4'
_cod_database_code 4086954

loop_
_symmetry_equiv_pos_as_xyz
'x, y, z'
'-x, -y, -z'

loop_
_atom_site_label
_atom_site_type_symbol
_atom_site_fract_x
_atom_site_fract_y
_atom_site_fract_z
_atom_site_U_iso_or_equiv
_atom_site_adp_type
_atom_site_occupancy
_atom_site_symmetry_multiplicity
_atom_site_calc_flag
_atom_site_refinement_flags
_atom_site_disorder_assembly
_atom_site_disorder_group
Ir1 Ir -0.182480(14) 0.736033(14) 0.145550(9) 0.02182(5) Uani 1 1 d D . .
H01 H -0.198(3) 0.741(3) 0.2263(10) 0.026 Uiso 1 1 d D . .
H02 H -0.298(2) 0.6178(17) 0.116(2) 0.026 Uiso 1 1 d D . .
Ir2 Ir 0.218964(15) 1.228190(14) 0.370591(10) 0.02569(5) Uani 1 1 d D . .
H03 H 0.296(3) 1.333(2) 0.4437(13) 0.031 Uiso 1 1 d D . .
H04 H 0.133(3) 1.175(3) 0.4181(19) 0.031 Uiso 1 1 d D . .
P1 P -0.31778(10) 0.80788(10) 0.15218(7) 0.0263(3) Uani 1 1 d . . .
P2 P -0.08006(10) 0.63843(10) 0.16622(7) 0.0244(2) Uani 1 1 d . . .
P3 P 0.11588(11) 1.33280(10) 0.37140(7) 0.0286(3) Uani 1 1 d . . .
P4 P 0.30988(11) 1.13919(10) 0.41745(7) 0.0307(3) Uani 1 1 d . . .
N1 N -0.1711(3) 0.6874(3) -0.0252(2) 0.0314(9) Uani 1 1 d . . .
N2 N -0.0385(3) 0.8441(3) 0.05451(19) 0.0235(8) Uani 1 1 d . . .
N3 N 0.2740(3) 1.2054(3) 0.2257(2) 0.0274(8) Uani 1 1 d . . .
N4 N 0.4174(3) 1.3632(3) 0.2960(2) 0.0377(10) Uani 1 1 d . . .
C1 C -0.1355(4) 0.7469(4) 0.0488(2) 0.0253(9) Uani 1 1 d . . .
C2 C -0.2695(4) 0.5739(4) -0.0601(3) 0.0437(13) Uani 1 1 d . . .
H2A H -0.2384 0.5194 -0.0793 0.066 Uiso 1 1 calc R . .
H2B H -0.3214 0.5728 -0.1007 0.066 Uiso 1 1 calc R . .
H2C H -0.3144 0.5537 -0.0239 0.066 Uiso 1 1 calc R . .
C3 C -0.1009(4) 0.7466(4) -0.0634(3) 0.0371(12) Uani 1 1 d . . .
H3 H -0.1096 0.7227 -0.1153 0.044 Uiso 1 1 calc R . .
C4 C -0.0179(4) 0.8445(4) -0.0133(2) 0.0312(10) Uani 1 1 d . . .
H4 H 0.0433 0.9030 -0.0230 0.037 Uiso 1 1 calc R . .
C5 C 0.0186(4) 0.9270(3) 0.1262(2) 0.0222(9) Uani 1 1 d . . .
C6 C -0.0324(3) 0.8981(3) 0.1829(2) 0.0222(9) Uani 1 1 d . . .
C7 C 0.0233(3) 0.9830(3) 0.2542(2) 0.0203(8) Uani 1 1 d . . .
H7 H -0.0095 0.9680 0.2941 0.024 Uiso 1 1 calc R . .
C8 C 0.1237(4) 1.0880(4) 0.2705(2) 0.0249(9) Uani 1 1 d . . .
C9 C 0.1688(4) 1.1023(3) 0.2088(2) 0.0244(9) Uani 1 1 d . . .
C10 C 0.1196(4) 1.0254(3) 0.1372(2) 0.0245(9) Uani 1 1 d . . .
H10 H 0.1537 1.0395 0.0976 0.029 Uiso 1 1 calc R . .
C11 C 0.3179(4) 1.2764(4) 0.2979(3) 0.0286(10) Uani 1 1 d . . .
C12 C 0.3442(4) 1.2485(4) 0.1811(3) 0.0371(12) Uani 1 1 d . . .
H12 H 0.3314 1.2148 0.1293 0.044 Uiso 1 1 calc R . .
C13 C 0.4335(4) 1.3468(4) 0.2251(3) 0.0437(13) Uani 1 1 d . . .
H13 H 0.4965 1.3962 0.2104 0.052 Uiso 1 1 calc R . .
C14 C 0.4943(4) 1.4613(4) 0.3608(3) 0.0511(15) Uani 1 1 d . . .
H14A H 0.4883 1.5284 0.3575 0.077 Uiso 1 1 calc R . .
H14B H 0.5763 1.4729 0.3634 0.077 Uiso 1 1 calc R . .
H14C H 0.4701 1.4487 0.4050 0.077 Uiso 1 1 calc R . .
C15 C -0.2665(4) 0.9451(4) 0.2295(3) 0.0328(11) Uani 1 1 d . . .
H15 H -0.1836 0.9916 0.2275 0.039 Uiso 1 1 calc R . .
C16 C -0.2563(5) 0.9330(4) 0.3052(3) 0.0454(13) Uani 1 1 d . . .
H16A H -0.2044 1.0070 0.3430 0.068 Uiso 1 1 calc R . .
H16B H -0.2230 0.8800 0.3049 0.068 Uiso 1 1 calc R . .
H16C H -0.3349 0.9044 0.3159 0.068 Uiso 1 1 calc R . .
C17 C -0.3307(4) 1.0176(4) 0.2271(3) 0.0503(15) Uani 1 1 d . . .
H17A H -0.4134 0.9767 0.2289 0.076 Uiso 1 1 calc R . .
H17B H -0.3279 1.0336 0.1814 0.076 Uiso 1 1 calc R . .
H17C H -0.2920 1.0889 0.2693 0.076 Uiso 1 1 calc R . .
C18 C -0.4643(4) 0.7067(4) 0.1588(3) 0.0317(11) Uani 1 1 d . . .
H18 H -0.4942 0.6408 0.1114 0.038 Uiso 1 1 calc R . .
C19 C -0.4596(4) 0.6570(5) 0.2190(3) 0.0469(14) Uani 1 1 d . . .
H19A H -0.4369 0.7163 0.2675 0.070 Uiso 1 1 calc R . .
H19B H -0.4011 0.6271 0.2149 0.070 Uiso 1 1 calc R . .
H19C H -0.5376 0.5958 0.2132 0.070 Uiso 1 1 calc R . .
C20 C -0.5619(4) 0.7464(5) 0.1631(3) 0.0497(15) Uani 1 1 d . . .
H20A H -0.6370 0.6834 0.1599 0.074 Uiso 1 1 calc R . .
H20B H -0.5705 0.7724 0.1224 0.074 Uiso 1 1 calc R . .
H20C H -0.5405 0.8086 0.2100 0.074 Uiso 1 1 calc R . .
C21 C -0.3633(4) 0.8413(4) 0.0724(3) 0.0365(12) Uani 1 1 d . . .
H21 H -0.4168 0.8771 0.0863 0.044 Uiso 1 1 calc R . .
C22 C -0.2563(5) 0.9280(5) 0.0561(3) 0.0470(14) Uani 1 1 d . . .
H22A H -0.2085 0.8917 0.0344 0.070 Uiso 1 1 calc R . .
H22B H -0.2082 0.9910 0.1020 0.070 Uiso 1 1 calc R . .
H22C H -0.2842 0.9564 0.0217 0.070 Uiso 1 1 calc R . .
C23 C -0.4333(5) 0.7356(5) 0.0029(3) 0.0481(14) Uani 1 1 d . . .
H23A H -0.4534 0.7582 -0.0375 0.072 Uiso 1 1 calc R . .
H23B H -0.5061 0.6856 0.0126 0.072 Uiso 1 1 calc R . .
H23C H -0.3850 0.6956 -0.0107 0.072 Uiso 1 1 calc R . .
C24 C -0.1063(4) 0.5913(4) 0.2453(3) 0.0344(11) Uani 1 1 d . . .
H24 H -0.0555 0.5528 0.2500 0.041 Uiso 1 1 calc R . .
C25 C -0.0684(5) 0.6916(5) 0.3165(3) 0.0450(13) Uani 1 1 d . . .
H25A H -0.1260 0.7223 0.3179 0.067 Uiso 1 1 calc R . .
H25B H 0.0096 0.7501 0.3191 0.067 Uiso 1 1 calc R . .
H25C H -0.0642 0.6670 0.3584 0.067 Uiso 1 1 calc R . .
C26 C -0.2340(5) 0.5072(5) 0.2369(4) 0.0560(16) Uani 1 1 d . . .
H26A H -0.2433 0.4942 0.2832 0.084 Uiso 1 1 calc R . .
H26B H -0.2531 0.4355 0.1976 0.084 Uiso 1 1 calc R . .
H26C H -0.2875 0.5378 0.2245 0.084 Uiso 1 1 calc R . .
C27 C -0.1056(4) 0.5088(4) 0.0880(3) 0.0370(12) Uani 1 1 d . . .
H27 H -0.0770 0.5361 0.0478 0.044 Uiso 1 1 calc R . .
C28 C -0.2372(5) 0.4241(4) 0.0551(3) 0.0534(15) Uani 1 1 d . . .
H28A H -0.2469 0.3774 0.0042 0.080 Uiso 1 1 calc R . .
H28B H -0.2846 0.4655 0.0562 0.080 Uiso 1 1 calc R . .
H28C H -0.2636 0.3755 0.0842 0.080 Uiso 1 1 calc R . .
C29 C -0.0367(5) 0.4440(5) 0.1009(3) 0.0579(17) Uani 1 1 d . . .
H29A H -0.0526 0.4238 0.1444 0.087 Uiso 1 1 calc R . .
H29B H 0.0482 0.4917 0.1089 0.087 Uiso 1 1 calc R . .
H29C H -0.0616 0.3750 0.0579 0.087 Uiso 1 1 calc R . .
C30 C 0.0844(4) 0.7245(4) 0.1913(3) 0.0296(10) Uani 1 1 d . . .
H30 H 0.0984 0.8023 0.2222 0.036 Uiso 1 1 calc R . .
C31 C 0.1329(4) 0.7377(5) 0.1240(3) 0.0469(14) Uani 1 1 d . . .
H31A H 0.2140 0.7986 0.1399 0.070 Uiso 1 1 calc R . .
H31B H 0.0831 0.7564 0.0943 0.070 Uiso 1 1 calc R . .
H31C H 0.1328 0.6668 0.0945 0.070 Uiso 1 1 calc R . .
C32 C 0.1623(4) 0.6943(4) 0.2376(3) 0.0429(13) Uani 1 1 d . . .
H32A H 0.1577 0.6208 0.2090 0.064 Uiso 1 1 calc R . .
H32B H 0.1342 0.6903 0.2824 0.064 Uiso 1 1 calc R . .
H32C H 0.2445 0.7524 0.2509 0.064 Uiso 1 1 calc R . .
C33 C -0.0301(4) 1.2653(4) 0.3040(3) 0.0350(11) Uani 1 1 d . . .
H33 H -0.0773 1.1931 0.3117 0.042 Uiso 1 1 calc R . .
C34 C -0.1064(5) 1.3286(5) 0.3143(3) 0.0509(15) Uani 1 1 d . . .
H34A H -0.0663 1.3998 0.3060 0.076 Uiso 1 1 calc R . .
H34B H -0.1188 1.3448 0.3645 0.076 Uiso 1 1 calc R . .
H34C H -0.1831 1.2817 0.2791 0.076 Uiso 1 1 calc R . .
C35 C -0.0221(5) 1.2294(4) 0.2234(3) 0.0425(13) Uani 1 1 d . . .
H35A H -0.1002 1.1729 0.1924 0.064 Uiso 1 1 calc R . .
H35B H 0.0341 1.1969 0.2176 0.064 Uiso 1 1 calc R . .
H35C H 0.0051 1.2956 0.2084 0.064 Uiso 1 1 calc R . .
C36 C 0.0680(5) 1.3734(4) 0.4592(3) 0.0387(12) Uani 1 1 d . . .
H36 H 0.0312 1.4240 0.4555 0.046 Uiso 1 1 calc R . .
C37 C 0.1722(6) 1.4405(5) 0.5251(3) 0.0573(16) Uani 1 1 d . . .
H37A H 0.1448 1.4666 0.5692 0.086 Uiso 1 1 calc R . .
H37B H 0.2306 1.5059 0.5168 0.086 Uiso 1 1 calc R . .
H37C H 0.2086 1.3924 0.5319 0.086 Uiso 1 1 calc R . .
C38 C -0.0269(5) 1.2707(5) 0.4706(3) 0.0527(15) Uani 1 1 d . . .
H38A H 0.0041 1.2162 0.4708 0.079 Uiso 1 1 calc R . .
H38B H -0.0975 1.2348 0.4305 0.079 Uiso 1 1 calc R . .
H38C H -0.0477 1.2958 0.5176 0.079 Uiso 1 1 calc R . .
C39 C 0.2051(5) 1.4759(4) 0.3665(3) 0.0396(12) Uani 1 1 d . . .
H39 H 0.2860 1.5031 0.3967 0.048 Uiso 1 1 calc R . .
C40 C 0.1692(5) 1.5702(4) 0.3992(4) 0.0570(16) Uani 1 1 d . . .
H40A H 0.2281 1.6414 0.3975 0.085 Uiso 1 1 calc R . .
H40B H 0.1650 1.5787 0.4504 0.085 Uiso 1 1 calc R . .
H40C H 0.0916 1.5508 0.3706 0.085 Uiso 1 1 calc R . .
C41 C 0.2231(5) 1.4702(4) 0.2888(3) 0.0481(14) Uani 1 1 d . . .
H41A H 0.1523 1.4631 0.2592 0.072 Uiso 1 1 calc R . .
H41B H 0.2371 1.4045 0.2656 0.072 Uiso 1 1 calc R . .
H41C H 0.2915 1.5393 0.2920 0.072 Uiso 1 1 calc R . .
C42 C 0.2072(4) 0.9923(4) 0.4103(3) 0.0395(12) Uani 1 1 d . . .
H42 H 0.1695 0.9500 0.3567 0.047 Uiso 1 1 calc R . .
C43 C 0.1046(5) 0.9853(4) 0.4479(3) 0.0480(14) Uani 1 1 d . . .
H43A H 0.0417 0.9074 0.4286 0.072 Uiso 1 1 calc R . .
H43B H 0.0736 1.0357 0.4382 0.072 Uiso 1 1 calc R . .
H43C H 0.1327 1.0084 0.5010 0.072 Uiso 1 1 calc R . .
C44 C 0.2654(5) 0.9247(5) 0.4326(4) 0.0630(18) Uani 1 1 d . . .
H44A H 0.2935 0.9547 0.4862 0.095 Uiso 1 1 calc R . .
H44B H 0.3325 0.9312 0.4095 0.095 Uiso 1 1 calc R . .
H44C H 0.2076 0.8450 0.4164 0.095 Uiso 1 1 calc R . .
C45 C 0.4274(5) 1.1136(5) 0.3760(4) 0.0553(16) Uani 1 1 d . . .
H45 H 0.4555 1.0739 0.4029 0.066 Uiso 1 1 calc R . .
C46 C 0.5355(5) 1.2278(6) 0.3866(4) 0.077(2) Uani 1 1 d . . .
H46A H 0.6019 1.2133 0.3729 0.116 Uiso 1 1 calc R . .
H46B H 0.5588 1.2779 0.4382 0.116 Uiso 1 1 calc R . .
H46C H 0.5137 1.2639 0.3553 0.116 Uiso 1 1 calc R . .
C47 C 0.3785(5) 1.0358(6) 0.2951(3) 0.0594(17) Uani 1 1 d . . .
H47A H 0.3498 1.0723 0.2672 0.089 Uiso 1 1 calc R . .
H47B H 0.3131 0.9642 0.2912 0.089 Uiso 1 1 calc R . .
H47C H 0.4413 1.0211 0.2751 0.089 Uiso 1 1 calc R . .
C48 C 0.3879(5) 1.2212(5) 0.5158(3) 0.0514(15) Uani 1 1 d . . .
H48 H 0.4372 1.2997 0.5175 0.062 Uiso 1 1 calc R . .
C49 C 0.3019(5) 1.2334(5) 0.5651(3) 0.0523(15) Uani 1 1 d . . .
H49A H 0.2576 1.1614 0.5716 0.078 Uiso 1 1 calc R . .
H49B H 0.2467 1.2541 0.5419 0.078 Uiso 1 1 calc R . .
H49C H 0.3468 1.2925 0.6131 0.078 Uiso 1 1 calc R . .
C50 C 0.4751(6) 1.1889(6) 0.5505(4) 0.084(2) Uani 1 1 d . . .
H50A H 0.5197 1.2469 0.5989 0.126 Uiso 1 1 calc R . .
H50B H 0.5300 1.1830 0.5188 0.126 Uiso 1 1 calc R . .
H50C H 0.4316 1.1159 0.5560 0.126 Uiso 1 1 calc R . .
C51 C 0.4198(11) -0.0062(11) 0.0754(7) 0.0776(15) Uiso 0.50 1 d PD A -1
H51A H 0.3462 -0.0768 0.0570 0.116 Uiso 0.50 1 calc PR A -1
H51B H 0.4010 0.0582 0.0895 0.116 Uiso 0.50 1 calc PR A -1
H51C H 0.4676 -0.0041 0.1183 0.116 Uiso 0.50 1 calc PR A -1
C52 C 0.4802(9) -0.0004(8) 0.0229(5) 0.0776(15) Uiso 0.50 1 d PGD A -1
C53 C 0.5871(8) 0.0933(7) 0.0349(5) 0.0776(15) Uiso 0.50 1 d PGD A -1
H53 H 0.6186 0.1534 0.0813 0.093 Uiso 0.50 1 calc PR A -1
C54 C 0.6479(7) 0.0993(7) -0.0209(6) 0.0776(15) Uiso 0.50 1 d PG A -1
H54 H 0.7209 0.1634 -0.0127 0.093 Uiso 0.50 1 calc PR A -1
C55 C 0.6018(8) 0.0114(9) -0.0888(5) 0.0776(15) Uiso 0.50 1 d PG A -1
H55 H 0.6433 0.0154 -0.1270 0.093 Uiso 0.50 1 calc PR A -1
C56 C 0.4949(8) -0.0824(7) -0.1008(5) 0.0776(15) Uiso 0.50 1 d PG A -1
H56 H 0.4634 -0.1425 -0.1472 0.093 Uiso 0.50 1 calc PR A -1
C57 C 0.4341(7) -0.0883(7) -0.0450(5) 0.0776(15) Uiso 0.50 1 d PGD A -1
H57 H 0.3610 -0.1524 -0.0532 0.093 Uiso 0.50 1 calc PR A -1

loop_
_atom_site_aniso_label
_atom_site_aniso_U_11
_atom_site_aniso_U_22
_atom_site_aniso_U_33
_atom_site_aniso_U_23
_atom_site_aniso_U_13
_atom_site_aniso_U_12
Ir1 0.01945(9) 0.02421(9) 0.02409(10) 0.01026(7) 0.00613(7) 0.01058(7)
Ir2 0.02751(10) 0.02343(10) 0.02658(10) 0.00884(8) 0.00694(8) 0.01174(8)
P1 0.0217(6) 0.0322(6) 0.0295(7) 0.0127(5) 0.0083(5) 0.0147(5)
P2 0.0221(6) 0.0260(6) 0.0297(7) 0.0125(5) 0.0078(5) 0.0128(5)
P3 0.0380(7) 0.0268(6) 0.0274(7) 0.0112(5) 0.0111(5) 0.0187(6)
P4 0.0282(6) 0.0302(7) 0.0343(7) 0.0123(6) 0.0049(5) 0.0135(5)
N1 0.035(2) 0.031(2) 0.028(2) 0.0086(18) 0.0068(18) 0.0156(19)
N2 0.0244(19) 0.0244(19) 0.023(2) 0.0103(16) 0.0074(16) 0.0110(16)
N3 0.026(2) 0.025(2) 0.035(2) 0.0152(18) 0.0130(17) 0.0096(17)
N4 0.032(2) 0.027(2) 0.048(3) 0.014(2) 0.011(2) 0.0062(18)
C1 0.024(2) 0.026(2) 0.027(2) 0.008(2) 0.0022(19) 0.013(2)
C2 0.041(3) 0.038(3) 0.035(3) 0.004(2) 0.003(2) 0.009(3)
C3 0.044(3) 0.044(3) 0.024(3) 0.010(2) 0.013(2) 0.021(3)
C4 0.033(3) 0.040(3) 0.026(3) 0.017(2) 0.012(2) 0.016(2)
C5 0.022(2) 0.025(2) 0.025(2) 0.0110(19) 0.0069(18) 0.0139(19)
C6 0.019(2) 0.024(2) 0.028(2) 0.0109(19) 0.0071(18) 0.0125(18)
C7 0.020(2) 0.023(2) 0.023(2) 0.0103(18) 0.0096(17) 0.0111(18)
C8 0.022(2) 0.030(2) 0.027(2) 0.012(2) 0.0080(19) 0.0136(19)
C9 0.025(2) 0.022(2) 0.026(2) 0.0103(19) 0.0067(19) 0.0089(19)
C10 0.030(2) 0.029(2) 0.029(2) 0.017(2) 0.016(2) 0.019(2)
C11 0.028(2) 0.021(2) 0.036(3) 0.012(2) 0.008(2) 0.009(2)
C12 0.036(3) 0.037(3) 0.041(3) 0.018(2) 0.019(2) 0.014(2)
C13 0.033(3) 0.042(3) 0.053(4) 0.023(3) 0.021(3) 0.007(2)
C14 0.035(3) 0.032(3) 0.061(4) 0.012(3) 0.004(3) -0.003(2)
C15 0.028(2) 0.032(3) 0.042(3) 0.014(2) 0.012(2) 0.016(2)
C16 0.046(3) 0.044(3) 0.040(3) 0.008(3) 0.013(3) 0.019(3)
C17 0.036(3) 0.046(3) 0.075(4) 0.020(3) 0.019(3) 0.024(3)
C18 0.018(2) 0.036(3) 0.036(3) 0.011(2) 0.007(2) 0.009(2)
C19 0.031(3) 0.056(4) 0.055(4) 0.029(3) 0.019(3) 0.013(3)
C20 0.025(3) 0.060(4) 0.068(4) 0.025(3) 0.020(3) 0.020(3)
C21 0.030(3) 0.058(3) 0.046(3) 0.032(3) 0.015(2) 0.032(3)
C22 0.046(3) 0.062(4) 0.060(4) 0.042(3) 0.022(3) 0.034(3)
C23 0.039(3) 0.073(4) 0.038(3) 0.023(3) 0.006(3) 0.030(3)
C24 0.035(3) 0.038(3) 0.042(3) 0.024(2) 0.013(2) 0.019(2)
C25 0.049(3) 0.062(4) 0.035(3) 0.024(3) 0.013(3) 0.029(3)
C26 0.046(3) 0.060(4) 0.081(5) 0.048(4) 0.031(3) 0.023(3)
C27 0.045(3) 0.029(3) 0.037(3) 0.004(2) 0.003(2) 0.024(2)
C28 0.052(4) 0.037(3) 0.053(4) -0.004(3) -0.002(3) 0.019(3)
C29 0.068(4) 0.051(4) 0.061(4) 0.007(3) 0.005(3) 0.044(3)
C30 0.021(2) 0.031(3) 0.041(3) 0.017(2) 0.009(2) 0.013(2)
C31 0.033(3) 0.064(4) 0.070(4) 0.044(3) 0.026(3) 0.029(3)
C32 0.030(3) 0.052(3) 0.061(4) 0.031(3) 0.012(3) 0.023(3)
C33 0.038(3) 0.034(3) 0.039(3) 0.015(2) 0.009(2) 0.022(2)
C34 0.053(4) 0.056(4) 0.060(4) 0.020(3) 0.013(3) 0.040(3)
C35 0.052(3) 0.048(3) 0.033(3) 0.015(3) 0.005(3) 0.029(3)
C36 0.057(3) 0.039(3) 0.033(3) 0.014(2) 0.013(3) 0.032(3)
C37 0.089(5) 0.060(4) 0.034(3) 0.010(3) 0.013(3) 0.049(4)
C38 0.072(4) 0.061(4) 0.049(4) 0.030(3) 0.038(3) 0.042(3)
C39 0.046(3) 0.024(3) 0.048(3) 0.016(2) 0.011(3) 0.013(2)
C40 0.074(4) 0.032(3) 0.074(5) 0.021(3) 0.018(4) 0.030(3)
C41 0.057(4) 0.040(3) 0.058(4) 0.030(3) 0.024(3) 0.022(3)
C42 0.041(3) 0.035(3) 0.038(3) 0.012(2) 0.004(2) 0.015(2)
C43 0.049(3) 0.038(3) 0.051(4) 0.017(3) 0.023(3) 0.011(3)
C44 0.061(4) 0.052(4) 0.078(5) 0.030(4) 0.001(4) 0.024(3)
C45 0.044(3) 0.069(4) 0.077(5) 0.040(4) 0.027(3) 0.036(3)
C46 0.042(4) 0.100(6) 0.119(7) 0.066(5) 0.033(4) 0.038(4)
C47 0.068(4) 0.093(5) 0.053(4) 0.033(4) 0.032(3) 0.061(4)
C48 0.047(3) 0.046(3) 0.049(4) 0.010(3) -0.005(3) 0.016(3)
C49 0.069(4) 0.050(4) 0.034(3) 0.013(3) 0.007(3) 0.026(3)
C50 0.089(5) 0.090(6) 0.066(5) 0.012(4) -0.025(4) 0.051(5)

loop_
_atom_type_symbol
_atom_type_description
_atom_type_scat_dispersion_real
_atom_type_scat_dispersion_imag
_atom_type_scat_source
C C 0.0033 0.0016 'International Tables Vol C Tables 4.2.6.8 and 6.1.1.4'
H H 0.0000 0.0000 'International Tables Vol C Tables 4.2.6.8 and 6.1.1.4'
N N 0.0061 0.0033 'International Tables Vol C Tables 4.2.6.8 and 6.1.1.4'
P P 0.1023 0.0942 'International Tables Vol C Tables 4.2.6.8 and 6.1.1.4'
Ir Ir -1.4442 7.9887 'International Tables Vol C Tables 4.2.6.8 and 6.1.1.4'

loop_
_geom_angle_atom_site_label_1
_geom_angle_atom_site_label_2
_geom_angle_atom_site_label_3
_geom_angle
C1 Ir1 C6 78.03(17)
C1 Ir1 P1 101.94(12)
C6 Ir1 P1 94.37(11)
C1 Ir1 P2 96.50(12)
C6 Ir1 P2 96.01(11)
P1 Ir1 P2 160.37(4)
C1 Ir1 H01 171.3(14)
C6 Ir1 H01 94.0(14)
P1 Ir1 H01 82.0(14)
P2 Ir1 H01 80.7(14)
C1 Ir1 H02 101.1(15)
C6 Ir1 H02 177.3(14)
P1 Ir1 H02 83.3(14)
P2 Ir1 H02 86.6(14)
H01 Ir1 H02 87(2)
C11 Ir2 C8 78.08(17)
C11 Ir2 P3 97.64(12)
C8 Ir2 P3 101.04(11)
C11 Ir2 P4 102.43(12)
C8 Ir2 P4 94.75(11)
P3 Ir2 P4 156.63(5)
C11 Ir2 H03 99.4(15)
C8 Ir2 H03 177.0(15)
P3 Ir2 H03 80.8(14)
P4 Ir2 H03 84.2(15)
C11 Ir2 H04 172.4(15)
C8 Ir2 H04 94.4(15)
P3 Ir2 H04 84.8(15)
P4 Ir2 H04 76.8(14)
H03 Ir2 H04 88(2)
C15 P1 C21 101.9(2)
C15 P1 C18 108.7(2)
C21 P1 C18 100.7(2)
C15 P1 Ir1 113.49(15)
C21 P1 Ir1 118.13(16)
C18 P1 Ir1 112.54(15)
C24 P2 C27 104.9(2)
C24 P2 C30 101.8(2)
C27 P2 C30 103.8(2)
C24 P2 Ir1 114.48(16)
C27 P2 Ir1 116.42(15)
C30 P2 Ir1 113.78(14)
C36 P3 C33 99.6(2)
C36 P3 C39 100.8(2)
C33 P3 C39 107.8(2)
C36 P3 Ir2 113.63(16)
C33 P3 Ir2 118.41(15)
C39 P3 Ir2 114.29(17)
C45 P4 C48 102.1(3)
C45 P4 C42 100.7(3)
C48 P4 C42 107.5(3)
C45 P4 Ir2 119.0(2)
C48 P4 Ir2 111.91(18)
C42 P4 Ir2 114.23(16)
C1 N1 C3 111.5(4)
C1 N1 C2 124.8(4)
C3 N1 C2 123.7(4)
C4 N2 C1 111.5(4)
C4 N2 C5 131.3(4)
C1 N2 C5 117.1(4)
C11 N3 C12 111.4(4)
C11 N3 C9 117.6(4)
C12 N3 C9 131.0(4)
C11 N4 C13 111.3(4)
C11 N4 C14 123.6(4)
C13 N4 C14 125.1(4)
N1 C1 N2 103.0(4)
N1 C1 Ir1 140.6(3)
N2 C1 Ir1 116.3(3)
N1 C2 H2A 109.5
N1 C2 H2B 109.5
H2A C2 H2B 109.5
N1 C2 H2C 109.5
H2A C2 H2C 109.5
H2B C2 H2C 109.5
C4 C3 N1 106.9(4)
C4 C3 H3 126.6
N1 C3 H3 126.6
C3 C4 N2 107.0(4)
C3 C4 H4 126.5
N2 C4 H4 126.5
C10 C5 C6 124.3(4)
C10 C5 N2 120.8(4)
C6 C5 N2 114.8(4)
C5 C6 C7 114.4(4)
C5 C6 Ir1 113.7(3)
C7 C6 Ir1 131.9(3)
C8 C7 C6 125.4(4)
C8 C7 H7 117.3
C6 C7 H7 117.3
C9 C8 C7 113.7(4)
C9 C8 Ir2 114.1(3)
C7 C8 Ir2 132.2(3)
C10 C9 C8 125.1(4)
C10 C9 N3 121.1(4)
C8 C9 N3 113.9(4)
C5 C10 C9 117.0(4)
C5 C10 H10 121.5
C9 C10 H10 121.5
N4 C11 N3 103.4(4)
N4 C11 Ir2 140.4(4)
N3 C11 Ir2 116.1(3)
C13 C12 N3 106.6(5)
C13 C12 H12 126.7
N3 C12 H12 126.7
C12 C13 N4 107.4(4)
C12 C13 H13 126.3
N4 C13 H13 126.3
N4 C14 H14A 109.5
N4 C14 H14B 109.5
H14A C14 H14B 109.5
N4 C14 H14C 109.5
H14A C14 H14C 109.5
H14B C14 H14C 109.5
C17 C15 C16 109.6(4)
C17 C15 P1 118.1(4)
C16 C15 P1 112.6(3)
C17 C15 H15 105.1
C16 C15 H15 105.1
P1 C15 H15 105.1
C15 C16 H16A 109.5
C15 C16 H16B 109.5
H16A C16 H16B 109.5
C15 C16 H16C 109.5
H16A C16 H16C 109.5
H16B C16 H16C 109.5
C15 C17 H17A 109.5
C15 C17 H17B 109.5
H17A C17 H17B 109.5
C15 C17 H17C 109.5
H17A C17 H17C 109.5
H17B C17 H17C 109.5
C19 C18 C20 108.7(4)
C19 C18 P1 115.0(3)
C20 C18 P1 116.8(3)
C19 C18 H18 105.0
C20 C18 H18 105.0
P1 C18 H18 105.0
C18 C19 H19A 109.5
C18 C19 H19B 109.5
H19A C19 H19B 109.5
C18 C19 H19C 109.5
H19A C19 H19C 109.5
H19B C19 H19C 109.5
C18 C20 H20A 109.5
C18 C20 H20B 109.5
H20A C20 H20B 109.5
C18 C20 H20C 109.5
H20A C20 H20C 109.5
H20B C20 H20C 109.5
C23 C21 C22 110.7(4)
C23 C21 P1 113.0(3)
C22 C21 P1 111.4(3)
C23 C21 H21 107.2
C22 C21 H21 107.2
P1 C21 H21 107.2
C21 C22 H22A 109.5
C21 C22 H22B 109.5
H22A C22 H22B 109.5
C21 C22 H22C 109.5
H22A C22 H22C 109.5
H22B C22 H22C 109.5
C21 C23 H23A 109.5
C21 C23 H23B 109.5
H23A C23 H23B 109.5
C21 C23 H23C 109.5
H23A C23 H23C 109.5
H23B C23 H23C 109.5
C25 C24 C26 109.2(5)
C25 C24 P2 111.0(3)
C26 C24 P2 114.3(4)
C25 C24 H24 107.3
C26 C24 H24 107.3
P2 C24 H24 107.3
C24 C25 H25A 109.5
C24 C25 H25B 109.5
H25A C25 H25B 109.5
C24 C25 H25C 109.5
H25A C25 H25C 109.5
H25B C25 H25C 109.5
C24 C26 H26A 109.5
C24 C26 H26B 109.5
H26A C26 H26B 109.5
C24 C26 H26C 109.5
H26A C26 H26C 109.5
H26B C26 H26C 109.5
C29 C27 C28 108.7(4)
C29 C27 P2 116.8(4)
C28 C27 P2 114.2(4)
C29 C27 H27 105.4
C28 C27 H27 105.4
P2 C27 H27 105.4
C27 C28 H28A 109.5
C27 C28 H28B 109.5
H28A C28 H28B 109.5
C27 C28 H28C 109.5
H28A C28 H28C 109.5
H28B C28 H28C 109.5
C27 C29 H29A 109.5
C27 C29 H29B 109.5
H29A C29 H29B 109.5
C27 C29 H29C 109.5
H29A C29 H29C 109.5
H29B C29 H29C 109.5
C31 C30 C32 109.4(4)
C31 C30 P2 111.4(3)
C32 C30 P2 119.7(3)
C31 C30 H30 105.0
C32 C30 H30 105.0
P2 C30 H30 105.0
C30 C31 H31A 109.5
C30 C31 H31B 109.5
H31A C31 H31B 109.5
C30 C31 H31C 109.5
H31A C31 H31C 109.5
H31B C31 H31C 109.5
C30 C32 H32A 109.5
C30 C32 H32B 109.5
H32A C32 H32B 109.5
C30 C32 H32C 109.5
H32A C32 H32C 109.5
H32B C32 H32C 109.5
C34 C33 C35 109.1(4)
C34 C33 P3 117.2(4)
C35 C33 P3 113.9(3)
C34 C33 H33 105.1
C35 C33 H33 105.1
P3 C33 H33 105.1
C33 C34 H34A 109.5
C33 C34 H34B 109.5
H34A C34 H34B 109.5
C33 C34 H34C 109.5
H34A C34 H34C 109.5
H34B C34 H34C 109.5
C33 C35 H35A 109.5
C33 C35 H35B 109.5
H35A C35 H35B 109.5
C33 C35 H35C 109.5
H35A C35 H35C 109.5
H35B C35 H35C 109.5
C37 C36 C38 111.1(5)
C37 C36 P3 111.9(4)
C38 C36 P3 112.4(3)
C37 C36 H36 107.0
C38 C36 H36 107.0
P3 C36 H36 107.0
C36 C37 H37A 109.5
C36 C37 H37B 109.5
H37A C37 H37B 109.5
C36 C37 H37C 109.5
H37A C37 H37C 109.5
H37B C37 H37C 109.5
C36 C38 H38A 109.5
C36 C38 H38B 109.5
H38A C38 H38B 109.5
C36 C38 H38C 109.5
H38A C38 H38C 109.5
H38B C38 H38C 109.5
C40 C39 C41 109.4(4)
C40 C39 P3 118.5(4)
C41 C39 P3 112.9(3)
C40 C39 H39 104.9
C41 C39 H39 104.9
P3 C39 H39 104.9
C39 C40 H40A 109.5
C39 C40 H40B 109.5
H40A C40 H40B 109.5
C39 C40 H40C 109.5
H40A C40 H40C 109.5
H40B C40 H40C 109.5
C39 C41 H41A 109.5
C39 C41 H41B 109.5
H41A C41 H41B 109.5
C39 C41 H41C 109.5
H41A C41 H41C 109.5
H41B C41 H41C 109.5
C43 C42 C44 109.7(5)
C43 C42 P4 114.1(3)
C44 C42 P4 116.1(4)
C43 C42 H42 105.3
C44 C42 H42 105.3
P4 C42 H42 105.3
C42 C43 H43A 109.5
C42 C43 H43B 109.5
H43A C43 H43B 109.5
C42 C43 H43C 109.5
H43A C43 H43C 109.5
H43B C43 H43C 109.5
C42 C44 H44A 109.5
C42 C44 H44B 109.5
H44A C44 H44B 109.5
C42 C44 H44C 109.5
H44A C44 H44C 109.5
H44B C44 H44C 109.5
C47 C45 C46 112.2(5)
C47 C45 P4 111.1(4)
C46 C45 P4 110.8(4)
C47 C45 H45 107.5
C46 C45 H45 107.5
P4 C45 H45 107.5
C45 C46 H46A 109.5
C45 C46 H46B 109.5
H46A C46 H46B 109.5
C45 C46 H46C 109.5
H46A C46 H46C 109.5
H46B C46 H46C 109.5
C45 C47 H47A 109.5
C45 C47 H47B 109.5
H47A C47 H47B 109.5
C45 C47 H47C 109.5
H47A C47 H47C 109.5
H47B C47 H47C 109.5
C50 C48 C49 110.7(5)
C50 C48 P4 118.6(4)
C49 C48 P4 112.0(4)
C50 C48 H48 104.7
C49 C48 H48 104.7
P4 C48 H48 104.7
C48 C49 H49A 109.5
C48 C49 H49B 109.5
H49A C49 H49B 109.5
C48 C49 H49C 109.5
H49A C49 H49C 109.5
H49B C49 H49C 109.5
C48 C50 H50A 109.5
C48 C50 H50B 109.5
H50A C50 H50B 109.5
C48 C50 H50C 109.5
H50A C50 H50C 109.5
H50B C50 H50C 109.5
C52 C51 H51A 109.5
C52 C51 H51B 109.5
H51A C51 H51B 109.5
C52 C51 H51C 109.5
H51A C51 H51C 109.5
H51B C51 H51C 109.5
C51 C52 C53 120.6(5)
C51 C52 C57 119.3(5)
C53 C52 C57 120.0
C52 C53 C54 120.0
C52 C53 H53 120.0
C54 C53 H53 120.0
C55 C54 C53 120.0
C55 C54 H54 120.0
C53 C54 H54 120.0
C54 C55 C56 120.0
C54 C55 H55 120.0
C56 C55 H55 120.0
C57 C56 C55 120.0
C57 C56 H56 120.0
C55 C56 H56 120.0
C56 C57 C52 120.0
C56 C57 H57 120.0
C52 C57 H57 120.0

loop_
_geom_bond_atom_site_label_1
_geom_bond_atom_site_label_2
_geom_bond_distance
Ir1 C1 2.057(4)
Ir1 C6 2.137(4)
Ir1 P1 2.2952(11)
Ir1 P2 2.3033(11)
Ir1 H01 1.591(10)
Ir1 H02 1.590(10)
Ir2 C11 2.053(5)
Ir2 C8 2.132(4)
Ir2 P3 2.3024(12)
Ir2 P4 2.3030(12)
Ir2 H03 1.587(10)
Ir2 H04 1.583(10)
P1 C15 1.862(5)
P1 C21 1.862(5)
P1 C18 1.867(5)
P2 C24 1.851(5)
P2 C27 1.869(5)
P2 C30 1.871(4)
P3 C36 1.871(5)
P3 C33 1.876(5)
P3 C39 1.881(5)
P4 C45 1.858(6)
P4 C48 1.861(6)
P4 C42 1.877(5)
N1 C1 1.366(5)
N1 C3 1.381(6)
N1 C2 1.463(6)
N2 C4 1.373(5)
N2 C1 1.377(5)
N2 C5 1.423(5)
N3 C11 1.372(6)
N3 C12 1.384(6)
N3 C9 1.431(5)
N4 C11 1.360(5)
N4 C13 1.383(7)
N4 C14 1.456(6)
C2 H2A 0.9800
C2 H2B 0.9800
C2 H2C 0.9800
C3 C4 1.344(6)
C3 H3 0.9500
C4 H4 0.9500
C5 C10 1.387(6)
C5 C6 1.405(6)
C6 C7 1.424(6)
C7 C8 1.417(5)
C7 H7 0.9500
C8 C9 1.408(6)
C9 C10 1.387(6)
C10 H10 0.9500
C12 C13 1.337(7)
C12 H12 0.9500
C13 H13 0.9500
C14 H14A 0.9800
C14 H14B 0.9800
C14 H14C 0.9800
C15 C17 1.531(6)
C15 C16 1.538(7)
C15 H15 1.0000
C16 H16A 0.9800
C16 H16B 0.9800
C16 H16C 0.9800
C17 H17A 0.9800
C17 H17B 0.9800
C17 H17C 0.9800
C18 C19 1.536(7)
C18 C20 1.540(6)
C18 H18 1.0000
C19 H19A 0.9800
C19 H19B 0.9800
C19 H19C 0.9800
C20 H20A 0.9800
C20 H20B 0.9800
C20 H20C 0.9800
C21 C23 1.536(7)
C21 C22 1.537(7)
C21 H21 1.0000
C22 H22A 0.9800
C22 H22B 0.9800
C22 H22C 0.9800
C23 H23A 0.9800
C23 H23B 0.9800
C23 H23C 0.9800
C24 C25 1.519(7)
C24 C26 1.527(7)
C24 H24 1.0000
C25 H25A 0.9800
C25 H25B 0.9800
C25 H25C 0.9800
C26 H26A 0.9800
C26 H26B 0.9800
C26 H26C 0.9800
C27 C29 1.535(6)
C27 C28 1.543(7)
C27 H27 1.0000
C28 H28A 0.9800
C28 H28B 0.9800
C28 H28C 0.9800
C29 H29A 0.9800
C29 H29B 0.9800
C29 H29C 0.9800
C30 C31 1.525(7)
C30 C32 1.540(6)
C30 H30 1.0000
C31 H31A 0.9800
C31 H31B 0.9800
C31 H31C 0.9800
C32 H32A 0.9800
C32 H32B 0.9800
C32 H32C 0.9800
C33 C34 1.532(6)
C33 C35 1.533(7)
C33 H33 1.0000
C34 H34A 0.9800
C34 H34B 0.9800
C34 H34C 0.9800
C35 H35A 0.9800
C35 H35B 0.9800
C35 H35C 0.9800
C36 C37 1.516(7)
C36 C38 1.540(7)
C36 H36 1.0000
C37 H37A 0.9800
C37 H37B 0.9800
C37 H37C 0.9800
C38 H38A 0.9800
C38 H38B 0.9800
C38 H38C 0.9800
C39 C40 1.532(7)
C39 C41 1.539(7)
C39 H39 1.0000
C40 H40A 0.9800
C40 H40B 0.9800
C40 H40C 0.9800
C41 H41A 0.9800
C41 H41B 0.9800
C41 H41C 0.9800
C42 C43 1.529(7)
C42 C44 1.532(7)
C42 H42 1.0000
C43 H43A 0.9800
C43 H43B 0.9800
C43 H43C 0.9800
C44 H44A 0.9800
C44 H44B 0.9800
C44 H44C 0.9800
C45 C47 1.532(8)
C45 C46 1.562(8)
C45 H45 1.0000
C46 H46A 0.9800
C46 H46B 0.9800
C46 H46C 0.9800
C47 H47A 0.9800
C47 H47B 0.9800
C47 H47C 0.9800
C48 C50 1.528(7)
C48 C49 1.538(8)
C48 H48 1.0000
C49 H49A 0.9800
C49 H49B 0.9800
C49 H49C 0.9800
C50 H50A 0.9800
C50 H50B 0.9800
C50 H50C 0.9800
C51 C52 1.331(6)
C51 H51A 0.9800
C51 H51B 0.9800
C51 H51C 0.9800
C52 C53 1.3900
C52 C57 1.3900
C53 C54 1.3900
C53 H53 0.9500
C54 C55 1.3900
C54 H54 0.9500
C55 C56 1.3900
C55 H55 0.9500
C56 C57 1.3900
C56 H56 0.9500
C57 H57 0.9500
